data_7111684
loop_
_publ_author_name
'Zhang, Yuanzhu'
'Mallik, Uma Prasad'
'Rath, Nigam'
'Yee, Gordon T.'
'Cl\'erac, Rodolphe'
'Holmes, Stephen M.'

_publ_section_title
;
 A cyano-based octanuclear {FeIII4NiII4} single-molecule magnet
;
_journal_issue 27
_journal_name_full 'Chemical Communications'
_journal_page_first 4953
_journal_page_last 4955
_journal_paper_doi 10.1039/c0cc00317d
_journal_volume 46
_journal_year 2010
_chemical_formula_moiety 'C21 H28 B Fe N9, C8 H20 N,H2 O'
_chemical_formula_sum 'C29 H50 B Fe N10 O'
_chemical_formula_weight 621.45
_chemical_name_systematic
;
?
;
_space_group_IT_number 14
_symmetry_cell_setting monoclinic
_symmetry_space_group_name_Hall '-P 2yn'
_symmetry_space_group_name_H-M 'P 1 21/n 1'
_atom_sites_solution_hydrogens geom
_atom_sites_solution_primary direct
_atom_sites_solution_secondary difmap
_audit_creation_method SHELXL-97
_cell_angle_alpha 90.00
_cell_angle_beta 93.661(2)
_cell_angle_gamma 90.00
_cell_formula_units_Z 4
_cell_length_a 9.9051(6)
_cell_length_b 16.1219(11)
_cell_length_c 20.3990(14)
_cell_measurement_reflns_used 9604
_cell_measurement_temperature 100(2)
_cell_measurement_theta_max 31.18
_cell_measurement_theta_min 2.35
_cell_volume 3250.8(4)
_computing_cell_refinement 'Bruker SAINT'
_computing_data_collection 'Bruker APEX2'
_computing_data_reduction 'Bruker SAINT'
_computing_molecular_graphics 'Bruker SHELXTL'
_computing_publication_material 'Bruker SHELXTL'
_computing_structure_refinement 'SHELXL-97 (Sheldrick, 2008)'
_computing_structure_solution 'SHELXS-97 (Sheldrick, 2008)'
_diffrn_ambient_temperature 100(2)
_diffrn_measured_fraction_theta_full 0.996
_diffrn_measured_fraction_theta_max 0.996
_diffrn_measurement_device_type 'Bruker APEX-II CCD'
_diffrn_measurement_method '\f and \w scans'
_diffrn_radiation_monochromator graphite
_diffrn_radiation_source 'fine-focus sealed tube'
_diffrn_radiation_type MoK\a
_diffrn_radiation_wavelength 0.71073
_diffrn_reflns_av_R_equivalents 0.0257
_diffrn_reflns_av_sigmaI/netI 0.0172
_diffrn_reflns_limit_h_max 14
_diffrn_reflns_limit_h_min -14
_diffrn_reflns_limit_k_max 23
_diffrn_reflns_limit_k_min -23
_diffrn_reflns_limit_l_max 29
_diffrn_reflns_limit_l_min -29
_diffrn_reflns_number 88196
_diffrn_reflns_theta_full 31.24
_diffrn_reflns_theta_max 31.24
_diffrn_reflns_theta_min 2.00
_exptl_absorpt_coefficient_mu 0.503
_exptl_absorpt_correction_T_max 0.9021
_exptl_absorpt_correction_T_min 0.8310
_exptl_absorpt_correction_type multi-scan
_exptl_absorpt_process_details 'sadabs v2008/1'
_exptl_crystal_colour red
_exptl_crystal_density_diffrn 1.270
_exptl_crystal_density_meas ?
_exptl_crystal_density_method 'not measured'
_exptl_crystal_description rod
_exptl_crystal_F_000 1332
_exptl_crystal_size_max 0.38
_exptl_crystal_size_mid 0.35
_exptl_crystal_size_min 0.21
_refine_diff_density_max 0.740
_refine_diff_density_min -0.725
_refine_diff_density_rms 0.088
_refine_ls_extinction_method none
_refine_ls_goodness_of_fit_ref 1.056
_refine_ls_hydrogen_treatment mixed
_refine_ls_matrix_type full
_refine_ls_number_parameters 463
_refine_ls_number_reflns 10545
_refine_ls_number_restraints 216
_refine_ls_restrained_S_all 1.045
_refine_ls_R_factor_all 0.0523
_refine_ls_R_factor_gt 0.0447
_refine_ls_shift/su_max 0.001
_refine_ls_shift/su_mean 0.000
_refine_ls_structure_factor_coef Fsqd
_refine_ls_weighting_details 'calc w=1/[\s^2^(Fo^2^)+(0.0869P)^2^+2.9824P] where P=(Fo^2^+2Fc^2^)/3'
_refine_ls_weighting_scheme calc
_refine_ls_wR_factor_gt 0.1414
_refine_ls_wR_factor_ref 0.1503
_reflns_number_gt 9177
_reflns_number_total 10545
_reflns_threshold_expression >2sigma(I)
_cod_data_source_file C0CC00317Dsup1.cif
_cod_data_source_block 1
_cod_depositor_comments
;
The following automatic conversions were performed:

'_symmetry_cell_setting' value 'Monoclinic' changed to 'monoclinic'
according to /home/saulius/struct/CIF-dictionaries/cif_core.dic
dictionary named 'cif_core.dic' version 2.4.2 from 2011-04-26.

Automatic conversion script
Id: cif_fix_values 1891 2012-01-12 08:04:46Z andrius 

The following automatic conversions were performed:

'_exptl_crystal_density_meas' value 'no' was changed to '?' - the
value is perceived as not measured.

Automatic conversion script
Id: cif_fix_values 3008 2015-01-20 13:52:24Z robertas 
;
_cod_original_sg_symbol_H-M P2~1~/n
_cod_database_code 7111684

loop_
_symmetry_equiv_pos_as_xyz
'x, y, z'
'-x+1/2, y+1/2, -z+1/2'
'-x, -y, -z'
'x-1/2, -y-1/2, z-1/2'

loop_
_atom_site_label
_atom_site_type_symbol
_atom_site_fract_x
_atom_site_fract_y
_atom_site_fract_z
_atom_site_U_iso_or_equiv
_atom_site_adp_type
_atom_site_occupancy
_atom_site_symmetry_multiplicity
_atom_site_calc_flag
_atom_site_refinement_flags
_atom_site_disorder_assembly
_atom_site_disorder_group
Fe1 Fe 1.00132(2) 0.187967(13) 0.163780(10) 0.01280(7) Uani 1 1 d . . .
O1 O 0.13207(16) 0.50973(10) 0.14344(8) 0.0325(3) Uani 1 1 d . . .
N1 N 0.84031(12) 0.17292(8) 0.21715(6) 0.0139(2) Uani 1 1 d . . .
N2 N 0.72753(12) 0.13762(8) 0.18694(6) 0.0143(2) Uani 1 1 d . . .
N3 N 0.97246(12) 0.07306(8) 0.12788(6) 0.0147(2) Uani 1 1 d . . .
N4 N 0.84363(12) 0.05179(8) 0.10595(6) 0.0154(2) Uani 1 1 d . . .
N5 N 0.88020(13) 0.23206(8) 0.08919(6) 0.0164(2) Uani 1 1 d . . .
N6 N 0.76077(13) 0.19141(8) 0.07506(6) 0.0147(2) Uani 1 1 d . . .
N7 N 1.18581(14) 0.12024(10) 0.27812(7) 0.0219(3) Uani 1 1 d . . .
N8 N 1.04292(16) 0.36588(10) 0.21522(9) 0.0267(3) Uani 1 1 d . . .
N9 N 1.25932(16) 0.21051(11) 0.08937(8) 0.0259(3) Uani 1 1 d . . .
B1 B 0.72851(16) 0.11361(11) 0.11418(8) 0.0151(3) Uani 1 1 d . . .
C1 C 0.81137(15) 0.18871(9) 0.27954(8) 0.0161(3) Uani 1 1 d . . .
C2 C 0.67841(15) 0.16356(10) 0.28932(8) 0.0176(3) Uani 1 1 d . . .
C3 C 0.62882(15) 0.13137(10) 0.22931(7) 0.0159(3) Uani 1 1 d . . .
C4 C 0.90869(17) 0.22571(11) 0.32998(8) 0.0218(3) Uani 1 1 d . . .
H4A H 0.9942 0.2376 0.3102 0.033 Uiso 1 1 calc R . .
H4B H 0.9249 0.1866 0.3664 0.033 Uiso 1 1 calc R . .
H4C H 0.8710 0.2773 0.3465 0.033 Uiso 1 1 calc R . .
C5 C 0.6046(2) 0.17219(13) 0.35081(9) 0.0279(4) Uani 1 1 d . . .
H5A H 0.5134 0.1491 0.3436 0.042 Uiso 1 1 calc R . .
H5B H 0.5985 0.2310 0.3624 0.042 Uiso 1 1 calc R . .
H5C H 0.6538 0.1422 0.3867 0.042 Uiso 1 1 calc R . .
C6 C 0.49343(16) 0.09546(12) 0.21003(9) 0.0228(3) Uani 1 1 d . . .
H6A H 0.4904 0.0785 0.1638 0.034 Uiso 1 1 calc R . .
H6B H 0.4233 0.1372 0.2160 0.034 Uiso 1 1 calc R . .
H6C H 0.4775 0.0471 0.2376 0.034 Uiso 1 1 calc R . .
C7 C 1.05291(15) 0.00959(10) 0.11212(7) 0.0161(3) Uani 1 1 d . . .
C8 C 0.97521(16) -0.05210(10) 0.07928(8) 0.0177(3) Uani 1 1 d . . .
C9 C 0.84364(16) -0.02309(10) 0.07634(8) 0.0172(3) Uani 1 1 d . . .
C10 C 1.20161(16) 0.00636(11) 0.12862(9) 0.0208(3) Uani 1 1 d . . .
H10A H 1.2306 0.0575 0.1514 0.031 Uiso 1 1 calc R . .
H10B H 1.2491 0.0008 0.0881 0.031 Uiso 1 1 calc R . .
H10C H 1.2229 -0.0414 0.1572 0.031 Uiso 1 1 calc R . .
C11 C 1.02628(19) -0.13118(11) 0.05169(9) 0.0243(3) Uani 1 1 d . . .
H11A H 0.9501 -0.1630 0.0316 0.036 Uiso 1 1 calc R . .
H11B H 1.0719 -0.1639 0.0870 0.036 Uiso 1 1 calc R . .
H11C H 1.0903 -0.1185 0.0184 0.036 Uiso 1 1 calc R . .
C12 C 0.71728(18) -0.06314(11) 0.04801(9) 0.0244(3) Uani 1 1 d . . .
H12A H 0.6402 -0.0263 0.0537 0.037 Uiso 1 1 calc R . .
H12B H 0.7032 -0.1158 0.0706 0.037 Uiso 1 1 calc R . .
H12C H 0.7255 -0.0736 0.0011 0.037 Uiso 1 1 calc R . .
C13 C 0.88680(17) 0.29325(11) 0.04452(8) 0.0210(3) Uani 1 1 d . . .
C14 C 0.77072(17) 0.29142(11) 0.00146(8) 0.0211(3) Uani 1 1 d . . .
C15 C 0.69434(15) 0.22562(10) 0.02197(7) 0.0174(3) Uani 1 1 d . . .
C16 C 1.0033(2) 0.35154(14) 0.04161(11) 0.0346(5) Uani 1 1 d . . .
H16A H 1.0708 0.3391 0.0775 0.052 Uiso 1 1 calc R . .
H16B H 0.9713 0.4087 0.0460 0.052 Uiso 1 1 calc R . .
H16C H 1.0442 0.3452 -0.0006 0.052 Uiso 1 1 calc R . .
C17 C 0.7365(2) 0.34692(15) -0.05568(10) 0.0349(5) Uani 1 1 d . . .
H17A H 0.6486 0.3308 -0.0767 0.052 Uiso 1 1 calc R . .
H17B H 0.8062 0.3420 -0.0875 0.052 Uiso 1 1 calc R . .
H17C H 0.7322 0.4045 -0.0405 0.052 Uiso 1 1 calc R . .
C18 C 0.56223(17) 0.19337(12) -0.00646(9) 0.0242(3) Uani 1 1 d . . .
H18A H 0.5345 0.1458 0.0194 0.036 Uiso 1 1 calc R . .
H18B H 0.5717 0.1760 -0.0520 0.036 Uiso 1 1 calc R . .
H18C H 0.4937 0.2371 -0.0055 0.036 Uiso 1 1 calc R . .
C19 C 1.11802(14) 0.14686(10) 0.23535(8) 0.0164(3) Uani 1 1 d . . .
C20 C 1.02942(15) 0.29864(10) 0.19663(8) 0.0184(3) Uani 1 1 d . . .
C21 C 1.16165(16) 0.20249(10) 0.11664(8) 0.0181(3) Uani 1 1 d . . .
N10 N 0.54463(16) 0.40683(9) 0.17080(7) 0.0223(3) Uani 1 1 d . . .
C22 C 0.5659(3) 0.49467(18) 0.15103(16) 0.0183(5) Uani 0.50 1 d PU A 1
H22A H 0.4805 0.5163 0.1296 0.022 Uiso 0.50 1 calc PR A 1
H22B H 0.5875 0.5282 0.1910 0.022 Uiso 0.50 1 calc PR A 1
C23 C 0.6759(4) 0.5052(3) 0.1055(2) 0.0266(7) Uani 0.50 1 d PU A 1
H23A H 0.6846 0.5641 0.0945 0.040 Uiso 0.50 1 calc PR A 1
H23B H 0.6542 0.4734 0.0652 0.040 Uiso 0.50 1 calc PR A 1
H23C H 0.7613 0.4852 0.1266 0.040 Uiso 0.50 1 calc PR A 1
C24 C 0.4949(3) 0.35444(18) 0.11038(14) 0.0147(5) Uani 0.50 1 d PU A 1
H24A H 0.5741 0.3419 0.0849 0.018 Uiso 0.50 1 calc PR A 1
H24B H 0.4610 0.3009 0.1266 0.018 Uiso 0.50 1 calc PR A 1
C25 C 0.3872(7) 0.3906(3) 0.0643(4) 0.0265(11) Uani 0.50 1 d PU A 1
H25A H 0.3655 0.3514 0.0284 0.040 Uiso 0.50 1 calc PR A 1
H25B H 0.4196 0.4427 0.0462 0.040 Uiso 0.50 1 calc PR A 1
H25C H 0.3060 0.4013 0.0880 0.040 Uiso 0.50 1 calc PR A 1
C26 C 0.6636(3) 0.36568(17) 0.20240(14) 0.0125(5) Uani 0.50 1 d PU A 1
H26A H 0.7351 0.3628 0.1707 0.015 Uiso 0.50 1 calc PR A 1
H26B H 0.6390 0.3081 0.2136 0.015 Uiso 0.50 1 calc PR A 1
C27 C 0.7201(15) 0.4088(11) 0.2641(9) 0.0212(17) Uani 0.50 1 d PU A 1
H27A H 0.7993 0.3783 0.2825 0.032 Uiso 0.50 1 calc PR A 1
H27B H 0.6509 0.4104 0.2963 0.032 Uiso 0.50 1 calc PR A 1
H27C H 0.7466 0.4655 0.2534 0.032 Uiso 0.50 1 calc PR A 1
C28 C 0.4246(3) 0.40942(19) 0.21730(15) 0.0155(5) Uani 0.50 1 d PU A 1
H28A H 0.4480 0.4487 0.2536 0.019 Uiso 0.50 1 calc PR A 1
H28B H 0.3434 0.4313 0.1922 0.019 Uiso 0.50 1 calc PR A 1
C29 C 0.389(2) 0.3254(12) 0.2469(10) 0.030(3) Uani 0.50 1 d PU A 1
H29A H 0.3137 0.3324 0.2752 0.045 Uiso 0.50 1 calc PR A 1
H29B H 0.4681 0.3038 0.2729 0.045 Uiso 0.50 1 calc PR A 1
H29C H 0.3632 0.2864 0.2114 0.045 Uiso 0.50 1 calc PR A 1
C22' C 0.6702(5) 0.3932(3) 0.1262(2) 0.0370(9) Uani 0.50 1 d PU A 2
H22C H 0.7400 0.3601 0.1513 0.044 Uiso 0.50 1 calc PR A 2
H22D H 0.6394 0.3607 0.0869 0.044 Uiso 0.50 1 calc PR A 2
C23' C 0.7347(8) 0.4744(4) 0.1038(3) 0.0513(15) Uani 0.50 1 d PU A 2
H23D H 0.8099 0.4616 0.0765 0.077 Uiso 0.50 1 calc PR A 2
H23E H 0.7686 0.5062 0.1424 0.077 Uiso 0.50 1 calc PR A 2
H23F H 0.6667 0.5072 0.0782 0.077 Uiso 0.50 1 calc PR A 2
C24' C 0.4433(5) 0.4576(3) 0.1364(3) 0.0443(11) Uani 0.50 1 d PU A 2
H24C H 0.4831 0.5125 0.1278 0.053 Uiso 0.50 1 calc PR A 2
H24D H 0.3676 0.4662 0.1651 0.053 Uiso 0.50 1 calc PR A 2
C25' C 0.3861(10) 0.4199(5) 0.0700(5) 0.0464(19) Uani 0.50 1 d PU A 2
H25D H 0.3189 0.4578 0.0492 0.070 Uiso 0.50 1 calc PR A 2
H25E H 0.3433 0.3664 0.0782 0.070 Uiso 0.50 1 calc PR A 2
H25F H 0.4600 0.4118 0.0410 0.070 Uiso 0.50 1 calc PR A 2
C26' C 0.6068(4) 0.4570(3) 0.2310(2) 0.0331(8) Uani 0.50 1 d PU A 2
H26C H 0.6424 0.5100 0.2146 0.040 Uiso 0.50 1 calc PR A 2
H26D H 0.5333 0.4707 0.2598 0.040 Uiso 0.50 1 calc PR A 2
C27' C 0.719(2) 0.4145(13) 0.2720(11) 0.034(4) Uani 0.50 1 d PU A 2
H27D H 0.7497 0.4507 0.3085 0.051 Uiso 0.50 1 calc PR A 2
H27E H 0.7945 0.4028 0.2447 0.051 Uiso 0.50 1 calc PR A 2
H27F H 0.6849 0.3623 0.2894 0.051 Uiso 0.50 1 calc PR A 2
C28' C 0.5054(5) 0.3225(3) 0.1901(2) 0.0348(9) Uani 0.50 1 d PU A 2
H28C H 0.5859 0.2922 0.2088 0.042 Uiso 0.50 1 calc PR A 2
H28D H 0.4681 0.2918 0.1510 0.042 Uiso 0.50 1 calc PR A 2
C29' C 0.396(2) 0.3279(15) 0.2427(11) 0.038(5) Uani 0.50 1 d PU A 2
H29D H 0.3699 0.2718 0.2555 0.058 Uiso 0.50 1 calc PR A 2
H29E H 0.3159 0.3574 0.2238 0.058 Uiso 0.50 1 calc PR A 2
H29F H 0.4334 0.3579 0.2815 0.058 Uiso 0.50 1 calc PR A 2
H1 H 0.635(2) 0.0884(13) 0.0958(10) 0.014(5) Uiso 1 1 d . . .
H1A H 0.178(3) 0.545(2) 0.1699(17) 0.053(9) Uiso 1 1 d . . .
H1B H 0.100(3) 0.473(2) 0.1734(16) 0.048(8) Uiso 1 1 d . . .

loop_
_atom_site_aniso_label
_atom_site_aniso_U_11
_atom_site_aniso_U_22
_atom_site_aniso_U_33
_atom_site_aniso_U_23
_atom_site_aniso_U_13
_atom_site_aniso_U_12
Fe1 0.01110(10) 0.01339(11) 0.01357(11) 0.00010(7) -0.00179(7) -0.00214(6)
O1 0.0408(8) 0.0269(7) 0.0291(7) -0.0015(6) -0.0020(6) -0.0116(6)
N1 0.0123(5) 0.0152(5) 0.0140(5) -0.0007(4) -0.0016(4) -0.0013(4)
N2 0.0116(5) 0.0168(6) 0.0142(5) 0.0006(4) -0.0011(4) -0.0027(4)
N3 0.0123(5) 0.0163(6) 0.0154(5) -0.0008(4) -0.0010(4) -0.0026(4)
N4 0.0130(5) 0.0166(6) 0.0165(6) -0.0023(4) -0.0007(4) -0.0036(4)
N5 0.0139(5) 0.0184(6) 0.0162(6) 0.0030(5) -0.0032(4) -0.0044(4)
N6 0.0123(5) 0.0178(6) 0.0137(5) 0.0007(4) -0.0023(4) -0.0026(4)
N7 0.0186(6) 0.0264(7) 0.0203(6) 0.0013(5) -0.0011(5) 0.0026(5)
N8 0.0277(7) 0.0192(7) 0.0332(8) -0.0026(6) 0.0015(6) -0.0034(5)
N9 0.0225(7) 0.0293(8) 0.0263(7) -0.0008(6) 0.0049(5) -0.0036(6)
B1 0.0141(6) 0.0172(7) 0.0137(7) 0.0002(5) -0.0011(5) -0.0029(5)
C1 0.0161(6) 0.0165(6) 0.0152(6) -0.0004(5) -0.0013(5) 0.0013(5)
C2 0.0169(6) 0.0199(7) 0.0161(6) 0.0003(5) 0.0015(5) 0.0012(5)
C3 0.0140(6) 0.0176(6) 0.0162(6) 0.0013(5) 0.0013(5) -0.0005(5)
C4 0.0202(7) 0.0272(8) 0.0177(7) -0.0072(6) -0.0022(5) -0.0004(6)
C5 0.0273(8) 0.0364(10) 0.0206(8) -0.0032(7) 0.0069(6) 0.0017(7)
C6 0.0140(6) 0.0316(9) 0.0229(7) 0.0003(6) 0.0021(5) -0.0049(6)
C7 0.0165(6) 0.0166(6) 0.0154(6) -0.0005(5) 0.0029(5) -0.0016(5)
C8 0.0211(6) 0.0161(6) 0.0162(6) -0.0020(5) 0.0034(5) -0.0029(5)
C9 0.0197(6) 0.0167(7) 0.0152(6) -0.0026(5) 0.0005(5) -0.0052(5)
C10 0.0163(6) 0.0210(7) 0.0252(8) -0.0015(6) 0.0027(5) 0.0014(5)
C11 0.0301(8) 0.0186(7) 0.0247(8) -0.0052(6) 0.0068(6) -0.0008(6)
C12 0.0240(7) 0.0233(8) 0.0254(8) -0.0077(6) -0.0020(6) -0.0084(6)
C13 0.0199(7) 0.0227(7) 0.0197(7) 0.0064(6) -0.0040(5) -0.0052(6)
C14 0.0206(7) 0.0249(8) 0.0171(7) 0.0065(6) -0.0036(5) -0.0026(6)
C15 0.0156(6) 0.0228(7) 0.0133(6) 0.0008(5) -0.0021(5) -0.0001(5)
C16 0.0304(9) 0.0366(10) 0.0351(10) 0.0203(8) -0.0108(8) -0.0177(8)
C17 0.0353(10) 0.0400(11) 0.0277(9) 0.0178(8) -0.0102(7) -0.0082(8)
C18 0.0179(7) 0.0341(9) 0.0194(7) 0.0041(6) -0.0069(6) -0.0044(6)
C19 0.0139(6) 0.0166(6) 0.0185(7) -0.0004(5) 0.0003(5) -0.0016(5)
C20 0.0150(6) 0.0188(7) 0.0210(7) 0.0010(5) -0.0013(5) -0.0024(5)
C21 0.0173(6) 0.0191(7) 0.0178(7) -0.0010(5) -0.0004(5) -0.0032(5)
N10 0.0305(7) 0.0160(6) 0.0201(6) -0.0024(5) 0.0005(5) 0.0039(5)
C22 0.0258(14) 0.0082(11) 0.0203(14) -0.0003(10) -0.0022(11) -0.0004(10)
C23 0.0326(19) 0.0200(17) 0.0278(19) -0.0027(14) 0.0064(15) -0.0029(14)
C24 0.0197(12) 0.0120(12) 0.0121(11) -0.0047(9) -0.0006(9) -0.0016(9)
C25 0.0287(19) 0.026(3) 0.024(2) 0.004(2) -0.0054(14) -0.003(2)
C26 0.0117(10) 0.0121(11) 0.0136(11) -0.0022(9) -0.0009(9) 0.0041(9)
C27 0.018(3) 0.030(4) 0.016(3) -0.006(3) -0.0014(19) 0.003(2)
C28 0.0134(11) 0.0180(13) 0.0154(12) -0.0026(10) 0.0024(9) 0.0073(10)
C29 0.025(5) 0.029(6) 0.036(5) 0.010(4) 0.001(4) -0.003(4)
C22' 0.044(2) 0.032(2) 0.036(2) -0.0070(17) 0.0080(17) 0.0014(17)
C23' 0.078(4) 0.047(3) 0.031(2) -0.004(2) 0.022(3) -0.028(3)
C24' 0.046(2) 0.033(2) 0.052(3) 0.002(2) -0.010(2) 0.0098(19)
C25' 0.045(3) 0.043(4) 0.048(4) 0.014(4) -0.018(3) -0.001(4)
C26' 0.037(2) 0.0277(18) 0.035(2) -0.0069(16) 0.0059(16) 0.0016(15)
C27' 0.035(5) 0.037(5) 0.031(7) -0.006(4) -0.002(4) 0.002(3)
C28' 0.039(2) 0.0262(18) 0.039(2) 0.0016(16) -0.0012(17) -0.0023(15)
C29' 0.024(5) 0.045(9) 0.047(8) -0.004(6) 0.006(4) -0.007(4)

loop_
_atom_type_symbol
_atom_type_description
_atom_type_scat_dispersion_real
_atom_type_scat_dispersion_imag
_atom_type_scat_source
C C 0.0033 0.0016 'International Tables Vol C Tables 4.2.6.8 and 6.1.1.4'
H H 0.0000 0.0000 'International Tables Vol C Tables 4.2.6.8 and 6.1.1.4'
B B 0.0013 0.0007 'International Tables Vol C Tables 4.2.6.8 and 6.1.1.4'
N N 0.0061 0.0033 'International Tables Vol C Tables 4.2.6.8 and 6.1.1.4'
O O 0.0106 0.0060 'International Tables Vol C Tables 4.2.6.8 and 6.1.1.4'
Fe Fe 0.3463 0.8444 'International Tables Vol C Tables 4.2.6.8 and 6.1.1.4'

loop_
_geom_angle_atom_site_label_1
_geom_angle_atom_site_label_2
_geom_angle_atom_site_label_3
_geom_angle
C20 Fe1 C19 89.34(7)
C20 Fe1 C21 87.45(7)
C19 Fe1 C21 86.90(7)
C20 Fe1 N1 91.47(6)
C19 Fe1 N1 90.37(6)
C21 Fe1 N1 177.07(6)
C20 Fe1 N3 179.01(6)
C19 Fe1 N3 91.36(6)
C21 Fe1 N3 91.88(6)
N1 Fe1 N3 89.24(5)
C20 Fe1 N5 90.10(6)
C19 Fe1 N5 179.42(6)
C21 Fe1 N5 92.90(6)
N1 Fe1 N5 89.82(5)
N3 Fe1 N5 89.20(5)
H1A O1 H1B 101(3)
C1 N1 N2 106.74(12)
C1 N1 Fe1 135.72(10)
N2 N1 Fe1 117.53(10)
C3 N2 N1 110.34(12)
C3 N2 B1 130.56(12)
N1 N2 B1 119.09(12)
C7 N3 N4 106.55(12)
C7 N3 Fe1 135.67(10)
N4 N3 Fe1 117.31(10)
C9 N4 N3 110.09(13)
C9 N4 B1 130.71(13)
N3 N4 B1 119.10(12)
C13 N5 N6 106.69(12)
C13 N5 Fe1 136.03(11)
N6 N5 Fe1 117.23(10)
C15 N6 N5 110.15(12)
C15 N6 B1 130.26(13)
N5 N6 B1 119.30(12)
N6 B1 N4 107.12(12)
N6 B1 N2 108.18(12)
N4 B1 N2 108.71(12)
N6 B1 H1 109.7(12)
N4 B1 H1 110.6(12)
N2 B1 H1 112.3(12)
N1 C1 C2 109.74(13)
N1 C1 C4 124.15(14)
C2 C1 C4 126.10(15)
C3 C2 C1 105.34(13)
C3 C2 C5 127.47(15)
C1 C2 C5 127.16(15)
N2 C3 C2 107.84(13)
N2 C3 C6 122.46(14)
C2 C3 C6 129.70(14)
C1 C4 H4A 109.5
C1 C4 H4B 109.5
H4A C4 H4B 109.5
C1 C4 H4C 109.5
H4A C4 H4C 109.5
H4B C4 H4C 109.5
C2 C5 H5A 109.5
C2 C5 H5B 109.5
H5A C5 H5B 109.5
C2 C5 H5C 109.5
H5A C5 H5C 109.5
H5B C5 H5C 109.5
C3 C6 H6A 109.5
C3 C6 H6B 109.5
H6A C6 H6B 109.5
C3 C6 H6C 109.5
H6A C6 H6C 109.5
H6B C6 H6C 109.5
N3 C7 C8 109.73(13)
N3 C7 C10 124.27(14)
C8 C7 C10 125.99(14)
C9 C8 C7 105.55(14)
C9 C8 C11 127.80(15)
C7 C8 C11 126.62(15)
N4 C9 C8 108.07(13)
N4 C9 C12 122.44(15)
C8 C9 C12 129.48(15)
C7 C10 H10A 109.5
C7 C10 H10B 109.5
H10A C10 H10B 109.5
C7 C10 H10C 109.5
H10A C10 H10C 109.5
H10B C10 H10C 109.5
C8 C11 H11A 109.5
C8 C11 H11B 109.5
H11A C11 H11B 109.5
C8 C11 H11C 109.5
H11A C11 H11C 109.5
H11B C11 H11C 109.5
C9 C12 H12A 109.5
C9 C12 H12B 109.5
H12A C12 H12B 109.5
C9 C12 H12C 109.5
H12A C12 H12C 109.5
H12B C12 H12C 109.5
N5 C13 C14 109.57(14)
N5 C13 C16 123.99(14)
C14 C13 C16 126.42(15)
C15 C14 C13 105.62(14)
C15 C14 C17 126.53(15)
C13 C14 C17 127.84(16)
N6 C15 C14 107.96(13)
N6 C15 C18 122.74(14)
C14 C15 C18 129.30(14)
C13 C16 H16A 109.5
C13 C16 H16B 109.5
H16A C16 H16B 109.5
C13 C16 H16C 109.5
H16A C16 H16C 109.5
H16B C16 H16C 109.5
C14 C17 H17A 109.5
C14 C17 H17B 109.5
H17A C17 H17B 109.5
C14 C17 H17C 109.5
H17A C17 H17C 109.5
H17B C17 H17C 109.5
C15 C18 H18A 109.5
C15 C18 H18B 109.5
H18A C18 H18B 109.5
C15 C18 H18C 109.5
H18A C18 H18C 109.5
H18B C18 H18C 109.5
N7 C19 Fe1 178.08(14)
N8 C20 Fe1 177.94(16)
N9 C21 Fe1 178.66(16)
C24' N10 C26 170.4(3)
C24' N10 C28' 117.8(3)
C26 N10 C28' 71.6(2)
C24' N10 C22 55.6(3)
C26 N10 C22 115.2(2)
C28' N10 C22 172.8(3)
C24' N10 C24 75.3(3)
C26 N10 C24 108.02(18)
C28' N10 C24 68.5(2)
C22 N10 C24 110.24(19)
C24' N10 C26' 108.4(3)
C26 N10 C26' 67.9(2)
C28' N10 C26' 111.4(3)
C22 N10 C26' 70.4(2)
C24 N10 C26' 175.3(2)
C24' N10 C28 75.4(3)
C26 N10 C28 111.44(18)
C28' N10 C28 68.9(2)
C22 N10 C28 105.29(19)
C24 N10 C28 106.31(18)
C26' N10 C28 77.7(2)
C24' N10 C22' 110.1(3)
C26 N10 C22' 63.6(2)
C28' N10 C22' 104.6(3)
C22 N10 C22' 81.3(2)
C24 N10 C22' 72.1(2)
C26' N10 C22' 103.6(3)
C28 N10 C22' 173.2(2)
C23 C22 N10 113.6(3)
C23 C22 H22A 108.9
N10 C22 H22A 108.9
C23 C22 H22B 108.9
N10 C22 H22B 108.9
H22A C22 H22B 107.7
C22 C23 H23A 109.5
C22 C23 H23B 109.5
H23A C23 H23B 109.5
C22 C23 H23C 109.5
H23A C23 H23C 109.5
H23B C23 H23C 109.5
C25 C24 N10 117.8(3)
C25 C24 H24A 107.9
N10 C24 H24A 107.9
C25 C24 H24B 107.9
N10 C24 H24B 107.9
H24A C24 H24B 107.2
C24 C25 H25A 109.5
C24 C25 H25B 109.5
H25A C25 H25B 109.5
C24 C25 H25C 109.5
H25A C25 H25C 109.5
H25B C25 H25C 109.5
N10 C26 C27 113.7(6)
N10 C26 H26A 108.8
C27 C26 H26A 108.8
N10 C26 H26B 108.8
C27 C26 H26B 108.8
H26A C26 H26B 107.7
C26 C27 H27A 109.5
C26 C27 H27B 109.5
H27A C27 H27B 109.5
C26 C27 H27C 109.5
H27A C27 H27C 109.5
H27B C27 H27C 109.5
C29 C28 N10 114.6(8)
C29 C28 H28A 108.6
N10 C28 H28A 108.6
C29 C28 H28B 108.6
N10 C28 H28B 108.6
H28A C28 H28B 107.6
C28 C29 H29A 109.5
C28 C29 H29B 109.5
H29A C29 H29B 109.5
C28 C29 H29C 109.5
H29A C29 H29C 109.5
H29B C29 H29C 109.5
C23' C22' N10 113.8(4)
C23' C22' H22C 108.8
N10 C22' H22C 108.8
C23' C22' H22D 108.8
N10 C22' H22D 108.8
H22C C22' H22D 107.7
C22' C23' H23D 109.5
C22' C23' H23E 109.5
H23D C23' H23E 109.5
C22' C23' H23F 109.5
H23D C23' H23F 109.5
H23E C23' H23F 109.5
N10 C24' C25' 113.9(5)
N10 C24' H24C 108.8
C25' C24' H24C 108.8
N10 C24' H24D 108.8
C25' C24' H24D 108.8
H24C C24' H24D 107.7
C24' C25' H25D 109.5
C24' C25' H25E 109.5
H25D C25' H25E 109.5
C24' C25' H25F 109.5
H25D C25' H25F 109.5
H25E C25' H25F 109.5
C27' C26' N10 116.0(9)
C27' C26' H26C 108.3
N10 C26' H26C 108.3
C27' C26' H26D 108.3
N10 C26' H26D 108.3
H26C C26' H26D 107.4
C26' C27' H27D 109.5
C26' C27' H27E 109.5
H27D C27' H27E 109.5
C26' C27' H27F 109.5
H27D C27' H27F 109.5
H27E C27' H27F 109.5
N10 C28' C29' 109.6(9)
N10 C28' H28C 109.7
C29' C28' H28C 109.7
N10 C28' H28D 109.7
C29' C28' H28D 109.7
H28C C28' H28D 108.2
C28' C29' H29D 109.5
C28' C29' H29E 109.5
H29D C29' H29E 109.5
C28' C29' H29F 109.5
H29D C29' H29F 109.5
H29E C29' H29F 109.5

loop_
_geom_bond_atom_site_label_1
_geom_bond_atom_site_label_2
_geom_bond_distance
Fe1 C20 1.9200(17)
Fe1 C19 1.9213(15)
Fe1 C21 1.9227(16)
Fe1 N1 2.0024(13)
Fe1 N3 2.0058(13)
Fe1 N5 2.0067(13)
O1 H1A 0.89(4)
O1 H1B 0.92(3)
N1 C1 1.347(2)
N1 N2 1.3651(16)
N2 C3 1.3494(19)
N2 B1 1.535(2)
N3 C7 1.348(2)
N3 N4 1.3687(16)
N4 C9 1.350(2)
N4 B1 1.532(2)
N5 C13 1.347(2)
N5 N6 1.3669(17)
N6 C15 1.3487(19)
N6 B1 1.531(2)
N7 C19 1.149(2)
N8 C20 1.153(2)
N9 C21 1.154(2)
B1 H1 1.06(2)
C1 C2 1.404(2)
C1 C4 1.489(2)
C2 C3 1.390(2)
C2 C5 1.498(2)
C3 C6 1.490(2)
C4 H4A 0.9800
C4 H4B 0.9800
C4 H4C 0.9800
C5 H5A 0.9800
C5 H5B 0.9800
C5 H5C 0.9800
C6 H6A 0.9800
C6 H6B 0.9800
C6 H6C 0.9800
C7 C8 1.401(2)
C7 C10 1.491(2)
C8 C9 1.382(2)
C8 C11 1.495(2)
C9 C12 1.492(2)
C10 H10A 0.9800
C10 H10B 0.9800
C10 H10C 0.9800
C11 H11A 0.9800
C11 H11B 0.9800
C11 H11C 0.9800
C12 H12A 0.9800
C12 H12B 0.9800
C12 H12C 0.9800
C13 C14 1.402(2)
C13 C16 1.492(2)
C14 C15 1.383(2)
C14 C17 1.491(2)
C15 C18 1.491(2)
C16 H16A 0.9800
C16 H16B 0.9800
C16 H16C 0.9800
C17 H17A 0.9800
C17 H17B 0.9800
C17 H17C 0.9800
C18 H18A 0.9800
C18 H18B 0.9800
C18 H18C 0.9800
N10 C24' 1.442(5)
N10 C26 1.465(3)
N10 C28' 1.474(5)
N10 C22 1.491(3)
N10 C24 1.549(3)
N10 C26' 1.564(5)
N10 C28 1.568(3)
N10 C22' 1.602(5)
C22 C23 1.487(5)
C22 H22A 0.9900
C22 H22B 0.9900
C23 H23A 0.9800
C23 H23B 0.9800
C23 H23C 0.9800
C24 C25 1.494(8)
C24 H24A 0.9900
C24 H24B 0.9900
C25 H25A 0.9800
C25 H25B 0.9800
C25 H25C 0.9800
C26 C27 1.513(19)
C26 H26A 0.9900
C26 H26B 0.9900
C27 H27A 0.9800
C27 H27B 0.9800
C27 H27C 0.9800
C28 C29 1.53(2)
C28 H28A 0.9900
C28 H28B 0.9900
C29 H29A 0.9800
C29 H29B 0.9800
C29 H29C 0.9800
C22' C23' 1.540(7)
C22' H22C 0.9900
C22' H22D 0.9900
C23' H23D 0.9800
C23' H23E 0.9800
C23' H23F 0.9800
C24' C25' 1.558(10)
C24' H24C 0.9900
C24' H24D 0.9900
C25' H25D 0.9800
C25' H25E 0.9800
C25' H25F 0.9800
C26' C27' 1.51(2)
C26' H26C 0.9900
C26' H26D 0.9900
C27' H27D 0.9800
C27' H27E 0.9800
C27' H27F 0.9800
C28' C29' 1.58(2)
C28' H28C 0.9900
C28' H28D 0.9900
C29' H29D 0.9800
C29' H29E 0.9800
C29' H29F 0.9800

loop_
_geom_torsion_atom_site_label_1
_geom_torsion_atom_site_label_2
_geom_torsion_atom_site_label_3
_geom_torsion_atom_site_label_4
_geom_torsion
C20 Fe1 N1 C1 -45.51(16)
C19 Fe1 N1 C1 43.84(16)
C21 Fe1 N1 C1 22.6(13)
N3 Fe1 N1 C1 135.19(15)
N5 Fe1 N1 C1 -135.61(15)
C20 Fe1 N1 N2 135.24(11)
C19 Fe1 N1 N2 -135.41(11)
C21 Fe1 N1 N2 -156.6(12)
N3 Fe1 N1 N2 -44.06(11)
N5 Fe1 N1 N2 45.14(11)
C1 N1 N2 C3 0.18(17)
Fe1 N1 N2 C3 179.63(10)
C1 N1 N2 B1 179.02(13)
Fe1 N1 N2 B1 -1.52(17)
C20 Fe1 N3 C7 83(3)
C19 Fe1 N3 C7 -51.64(16)
C21 Fe1 N3 C7 35.30(16)
N1 Fe1 N3 C7 -142.00(15)
N5 Fe1 N3 C7 128.18(15)
C20 Fe1 N3 N4 -88(3)
C19 Fe1 N3 N4 137.44(11)
C21 Fe1 N3 N4 -135.61(11)
N1 Fe1 N3 N4 47.09(11)
N5 Fe1 N3 N4 -42.74(11)
C7 N3 N4 C9 -0.72(17)
Fe1 N3 N4 C9 172.67(10)
C7 N3 N4 B1 -177.51(13)
Fe1 N3 N4 B1 -4.12(17)
C20 Fe1 N5 C13 48.74(18)
C19 Fe1 N5 C13 31(6)
C21 Fe1 N5 C13 -38.71(18)
N1 Fe1 N5 C13 140.21(18)
N3 Fe1 N5 C13 -130.55(18)
C20 Fe1 N5 N6 -134.44(12)
C19 Fe1 N5 N6 -152(6)
C21 Fe1 N5 N6 138.11(12)
N1 Fe1 N5 N6 -42.98(11)
N3 Fe1 N5 N6 46.26(11)
C13 N5 N6 C15 0.83(18)
Fe1 N5 N6 C15 -176.86(10)
C13 N5 N6 B1 175.22(14)
Fe1 N5 N6 B1 -2.48(18)
C15 N6 B1 N4 115.70(17)
N5 N6 B1 N4 -57.39(17)
C15 N6 B1 N2 -127.27(16)
N5 N6 B1 N2 59.64(17)
C9 N4 B1 N6 -114.58(17)
N3 N4 B1 N6 61.45(16)
C9 N4 B1 N2 128.74(16)
N3 N4 B1 N2 -55.23(17)
C3 N2 B1 N6 121.38(16)
N1 N2 B1 N6 -57.19(17)
C3 N2 B1 N4 -122.62(16)
N1 N2 B1 N4 58.81(17)
N2 N1 C1 C2 -0.24(17)
Fe1 N1 C1 C2 -179.55(12)
N2 N1 C1 C4 178.57(14)
Fe1 N1 C1 C4 -0.7(2)
N1 C1 C2 C3 0.21(18)
C4 C1 C2 C3 -178.57(15)
N1 C1 C2 C5 -178.03(16)
C4 C1 C2 C5 3.2(3)
N1 N2 C3 C2 -0.05(17)
B1 N2 C3 C2 -178.72(15)
N1 N2 C3 C6 179.75(14)
B1 N2 C3 C6 1.1(3)
C1 C2 C3 N2 -0.10(17)
C5 C2 C3 N2 178.14(17)
C1 C2 C3 C6 -179.87(16)
C5 C2 C3 C6 -1.6(3)
N4 N3 C7 C8 0.68(17)
Fe1 N3 C7 C8 -170.91(12)
N4 N3 C7 C10 -178.44(14)
Fe1 N3 C7 C10 10.0(2)
N3 C7 C8 C9 -0.39(18)
C10 C7 C8 C9 178.71(15)
N3 C7 C8 C11 177.90(15)
C10 C7 C8 C11 -3.0(3)
N3 N4 C9 C8 0.48(18)
B1 N4 C9 C8 176.78(15)
N3 N4 C9 C12 179.36(14)
B1 N4 C9 C12 -4.3(3)
C7 C8 C9 N4 -0.06(18)
C11 C8 C9 N4 -178.33(16)
C7 C8 C9 C12 -178.84(17)
C11 C8 C9 C12 2.9(3)
N6 N5 C13 C14 -0.2(2)
Fe1 N5 C13 C14 176.89(13)
N6 N5 C13 C16 -178.61(19)
Fe1 N5 C13 C16 -1.6(3)
N5 C13 C14 C15 -0.5(2)
C16 C13 C14 C15 177.9(2)
N5 C13 C14 C17 -179.23(19)
C16 C13 C14 C17 -0.8(3)
N5 N6 C15 C14 -1.19(18)
B1 N6 C15 C14 -174.77(16)
N5 N6 C15 C18 178.44(15)
B1 N6 C15 C18 4.9(3)
C13 C14 C15 N6 1.0(2)
C17 C14 C15 N6 179.75(19)
C13 C14 C15 C18 -178.55(18)
C17 C14 C15 C18 0.1(3)
C20 Fe1 C19 N7 150(4)
C21 Fe1 C19 N7 -123(4)
N1 Fe1 C19 N7 58(4)
N3 Fe1 C19 N7 -31(4)
N5 Fe1 C19 N7 167(15)
C19 Fe1 C20 N8 -163(5)
C21 Fe1 C20 N8 110(5)
N1 Fe1 C20 N8 -72(5)
N3 Fe1 C20 N8 63(7)
N5 Fe1 C20 N8 17(5)
C20 Fe1 C21 N9 93(7)
C19 Fe1 C21 N9 4(7)
N1 Fe1 C21 N9 25(8)
N3 Fe1 C21 N9 -88(7)
N5 Fe1 C21 N9 -177(100)
C24' N10 C22 C23 -119.4(4)
C26 N10 C22 C23 57.6(3)
C28' N10 C22 C23 -143(2)
C24 N10 C22 C23 -64.9(3)
C26' N10 C22 C23 110.1(3)
C28 N10 C22 C23 -179.2(3)
C22' N10 C22 C23 2.3(3)
C24' N10 C24 C25 -0.2(4)
C26 N10 C24 C25 -170.9(4)
C28' N10 C24 C25 128.2(4)
C22 N10 C24 C25 -44.2(4)
C26' N10 C24 C25 -142(3)
C28 N10 C24 C25 69.4(4)
C22' N10 C24 C25 -117.5(4)
C24' N10 C26 C27 73.4(19)
C28' N10 C26 C27 -118.8(8)
C22 N10 C26 C27 58.5(8)
C24 N10 C26 C27 -177.8(8)
C26' N10 C26 C27 4.6(8)
C28 N10 C26 C27 -61.4(8)
C22' N10 C26 C27 123.7(8)
C24' N10 C28 C29 135.5(9)
C26 N10 C28 C29 -51.5(9)
C28' N10 C28 C29 7.5(9)
C22 N10 C28 C29 -177.0(8)
C24 N10 C28 C29 66.0(9)
C26' N10 C28 C29 -111.5(9)
C22' N10 C28 C29 -9(2)
C24' N10 C22' C23' 56.3(5)
C26 N10 C22' C23' -115.9(5)
C28' N10 C22' C23' -176.2(4)
C22 N10 C22' C23' 7.9(4)
C24 N10 C22' C23' 122.6(4)
C26' N10 C22' C23' -59.4(5)
C28 N10 C22' C23' -160.1(18)
C26 N10 C24' C25' 106.9(16)
C28' N10 C24' C25' -60.0(6)
C22 N10 C24' C25' 123.3(6)
C24 N10 C24' C25' -4.5(5)
C26' N10 C24' C25' 172.4(5)
C28 N10 C24' C25' -116.2(6)
C22' N10 C24' C25' 59.7(6)
C24' N10 C26' C27' -178.2(10)
C26 N10 C26' C27' -7.5(10)
C28' N10 C26' C27' 50.7(10)
C22 N10 C26' C27' -136.7(10)
C24 N10 C26' C27' -38(3)
C28 N10 C26' C27' 111.9(10)
C22' N10 C26' C27' -61.3(10)
C24' N10 C28' C29' -65.6(9)
C26 N10 C28' C29' 116.7(9)
C22 N10 C28' C29' -43(2)
C24 N10 C28' C29' -124.5(9)
C26' N10 C28' C29' 60.5(9)
C28 N10 C28' C29' -6.1(9)
C22' N10 C28' C29' 171.9(9)
